data_7114851
loop_
_publ_author_name
'Burkholder, Eric'
'Zubieta, Jon'

_publ_section_title
;
 Solid state coordination chemistry: construction of 2D networks and 3D
 frameworks from phosphomolybdate clusters and binuclear Cu(ii) complexes.
 The syntheses and structures of [{Cu2(tpypyz)(H2O)2}(Mo5
 O15)(HOPO3)2]&#x00B7;nH 2O [n = 2, 3; tpypyz = tetra(2-pyridyl)pyrazine]
;
_journal_issue 20
_journal_name_full 'Chemical Communications'
_journal_page_first 2056
_journal_paper_doi 10.1039/b105563c
_journal_year 2001
_chemical_formula_sum 'C24 H26 Cu2 Mo5 N6 O27 P2'
_chemical_formula_weight 1499.23
_chemical_name_systematic
; 
? 
;
_space_group_IT_number 2
_symmetry_space_group_name_Hall '-P 1'
_symmetry_space_group_name_H-M 'P -1'
_atom_sites_solution_hydrogens geom
_atom_sites_solution_primary direct
_atom_sites_solution_secondary difmap
_audit_creation_method SHELXL-97
_cell_angle_alpha 85.178(1)
_cell_angle_beta 79.964(1)
_cell_angle_gamma 68.271(1)
_cell_formula_units_Z 2
_cell_length_a 11.0736(5)
_cell_length_b 11.0775(5)
_cell_length_c 17.7972(8)
_cell_measurement_temperature 90(2)
_cell_volume 1996.53(16)
_computing_structure_refinement 'SHELXL-97 (Sheldrick, 1997)'
_computing_structure_solution 'SHELXS-97 (Sheldrick, 1990)'
_diffrn_ambient_temperature 293(2)
_diffrn_measured_fraction_theta_full 0.994
_diffrn_measured_fraction_theta_max 0.994
_diffrn_radiation_monochromator graphite
_diffrn_radiation_source 'fine-focus sealed tube'
_diffrn_radiation_type MoK\a
_diffrn_radiation_wavelength 0.71073
_diffrn_reflns_av_R_equivalents 0.0219
_diffrn_reflns_av_sigmaI/netI 0.0300
_diffrn_reflns_limit_h_max 12
_diffrn_reflns_limit_h_min -12
_diffrn_reflns_limit_k_max 11
_diffrn_reflns_limit_k_min -12
_diffrn_reflns_limit_l_max 19
_diffrn_reflns_limit_l_min -14
_diffrn_reflns_number 9465
_diffrn_reflns_theta_full 23.28
_diffrn_reflns_theta_max 23.28
_diffrn_reflns_theta_min 1.16
_exptl_absorpt_coefficient_mu 2.752
_exptl_crystal_colour 'dark green'
_exptl_crystal_density_diffrn 2.494
_exptl_crystal_density_method 'not measured'
_exptl_crystal_F_000 1452
_refine_diff_density_max 0.626
_refine_diff_density_min -0.527
_refine_diff_density_rms 0.113
_refine_ls_extinction_method none
_refine_ls_goodness_of_fit_ref 1.067
_refine_ls_hydrogen_treatment mixed
_refine_ls_matrix_type full
_refine_ls_number_parameters 629
_refine_ls_number_reflns 5720
_refine_ls_number_restraints 0
_refine_ls_restrained_S_all 1.067
_refine_ls_R_factor_all 0.0310
_refine_ls_R_factor_gt 0.0259
_refine_ls_shift/su_max 2.761
_refine_ls_shift/su_mean 0.007
_refine_ls_structure_factor_coef Fsqd
_refine_ls_weighting_details 'calc w=1/[\s^2^(Fo^2^)+(0.0431P)^2^+0.0000P] where P=(Fo^2^+2Fc^2^)/3'
_refine_ls_weighting_scheme calc
_refine_ls_wR_factor_gt 0.0668
_refine_ls_wR_factor_ref 0.0687
_reflns_number_gt 5075
_reflns_number_total 5720
_reflns_threshold_expression >2sigma(I)
_cod_data_source_file b105563c.txt
_cod_data_source_block compound_1
_cod_original_cell_volume 1996.5(2)
_cod_database_code 7114851

loop_
_symmetry_equiv_pos_as_xyz
'x, y, z'
'-x, -y, -z'

loop_
_atom_site_label
_atom_site_type_symbol
_atom_site_fract_x
_atom_site_fract_y
_atom_site_fract_z
_atom_site_U_iso_or_equiv
_atom_site_adp_type
_atom_site_occupancy
_atom_site_symmetry_multiplicity
_atom_site_calc_flag
_atom_site_refinement_flags
Mo1 Mo 0.25543(4) 0.05650(3) 0.29454(2) 0.00647(11) Uani 1 1 d .
Mo2 Mo 0.26463(4) -0.27776(4) 0.31391(2) 0.00623(11) Uani 1 1 d .
Mo3 Mo 0.58199(4) -0.46953(4) 0.26650(2) 0.00754(11) Uani 1 1 d .
Mo4 Mo 0.75122(4) -0.28140(4) 0.18410(2) 0.00674(11) Uani 1 1 d .
Mo5 Mo 0.54373(4) 0.03571(4) 0.18760(2) 0.00637(11) Uani 1 1 d .
Cu1 Cu 1.07316(5) 0.55509(5) 0.27307(3) 0.00869(14) Uani 1 1 d .
Cu2 Cu 0.80046(5) 0.14644(5) 0.22186(3) 0.00895(14) Uani 1 1 d .
P1 P 0.51515(11) -0.16963(11) 0.34396(7) 0.0066(3) Uani 1 1 d .
P2 P 0.42662(11) -0.19549(11) 0.15683(7) 0.0066(2) Uani 1 1 d .
O1 O 1.2695(3) 0.3924(4) 0.3100(2) 0.0124(8) Uani 1 1 d .
O2 O 0.9709(4) -0.0486(4) 0.2104(2) 0.0181(9) Uani 1 1 d .
O3 O 0.5975(3) -0.2245(3) 0.41084(17) 0.0107(7) Uani 1 1 d .
O4 O 0.3962(3) -0.0512(3) 0.36874(16) 0.0082(7) Uani 1 1 d .
O5 O 0.4678(3) -0.2752(3) 0.32278(16) 0.0070(7) Uani 1 1 d .
O6 O 0.6079(3) -0.1370(3) 0.27769(16) 0.0065(6) Uani 1 1 d .
O7 O 0.6611(3) 0.0881(3) 0.21300(17) 0.0095(7) Uani 1 1 d .
O8 O 0.5001(3) 0.1236(3) 0.10747(17) 0.0114(7) Uani 1 1 d .
O9 O 0.6668(3) -0.1177(3) 0.13335(16) 0.0082(7) Uani 1 1 d .
O10 O 0.3946(3) 0.1254(3) 0.26025(17) 0.0085(7) Uani 1 1 d .
O11 O 0.4135(3) -0.0681(3) 0.19299(16) 0.0075(7) Uani 1 1 d .
O12 O 0.4362(3) -0.1746(3) 0.06858(17) 0.0105(7) Uani 1 1 d .
O13 O 0.3059(3) -0.2264(3) 0.19004(16) 0.0080(7) Uani 1 1 d .
O14 O 0.8288(3) -0.3737(3) 0.10573(17) 0.0101(7) Uani 1 1 d .
O15 O 0.7254(3) -0.4077(3) 0.25761(17) 0.0079(7) Uani 1 1 d .
O16 O 0.6098(3) -0.5556(3) 0.35014(17) 0.0122(7) Uani 1 1 d .
O17 O 0.6403(3) -0.5847(3) 0.19898(18) 0.0124(7) Uani 1 1 d .
O18 O 0.5550(3) -0.3065(3) 0.17041(16) 0.0071(7) Uani 1 1 d .
O19 O 0.3971(3) -0.4369(3) 0.27395(17) 0.0075(7) Uani 1 1 d .
O20 O 0.2541(3) -0.3188(3) 0.40885(17) 0.0109(7) Uani 1 1 d .
O21 O 0.2071(3) -0.0976(3) 0.31901(17) 0.0093(7) Uani 1 1 d .
O22 O 0.1652(3) 0.1117(3) 0.22204(17) 0.0126(7) Uani 1 1 d .
O23 O 0.1622(3) 0.1582(3) 0.36690(17) 0.0119(7) Uani 1 1 d .
O24 O 0.1309(3) -0.3056(3) 0.28875(17) 0.0095(7) Uani 1 1 d .
O25 O 0.8785(3) -0.2570(3) 0.21595(17) 0.0100(7) Uani 1 1 d .
O99 O 0.4672(4) 0.6534(4) 0.5028(3) 0.0296(10) Uani 1 1 d .
O100 O 0.3296(4) 0.0619(3) 0.0212(3) 0.0152(8) Uani 1 1 d .
N1 N 0.9625(3) 0.5613(3) 0.3736(2) 0.0070(8) Uani 1 1 d .
N2 N 1.0016(3) 0.4243(3) 0.2574(2) 0.0060(8) Uani 1 1 d .
N3 N 1.1576(3) 0.5099(3) 0.1663(2) 0.0093(8) Uani 1 1 d .
N4 N 0.7822(4) 0.1351(3) 0.3350(2) 0.0101(8) Uani 1 1 d .
N5 N 0.8937(3) 0.2584(3) 0.2362(2) 0.0090(14) Uani 1.000(14) 1 d .
N6 N 0.8564(4) 0.1851(3) 0.1134(2) 0.0097(8) Uani 1 1 d .
C1 C 0.9404(4) 0.6458(4) 0.4285(3) 0.0106(10) Uani 1 1 d .
H1 H 0.9839 0.7043 0.4209 0.013 Uiso 1 1 calc R
C2 C 0.8559(4) 0.6498(4) 0.4957(3) 0.0098(10) Uani 1 1 d .
H2 H 0.8436 0.7088 0.5331 0.012 Uiso 1 1 calc R
C3 C 0.7894(4) 0.5634(4) 0.5064(3) 0.0101(10) Uani 1 1 d .
H3 H 0.7312 0.5641 0.5510 0.012 Uiso 1 1 calc R
C4 C 0.8111(4) 0.4759(4) 0.4494(2) 0.0085(10) Uani 1 1 d .
H4 H 0.7661 0.4188 0.4547 0.010 Uiso 1 1 calc R
C5 C 0.9009(4) 0.4752(4) 0.3846(2) 0.0060(10) Uani 1 1 d .
C6 C 0.9306(4) 0.3897(4) 0.3181(2) 0.0079(10) Uani 1 1 d .
C7 C 1.0226(4) 0.3809(4) 0.1863(2) 0.0059(10) Uani 1 1 d .
C8 C 1.1288(4) 0.4154(4) 0.1368(3) 0.0082(10) Uani 1 1 d .
C9 C 1.2030(4) 0.3501(4) 0.0724(3) 0.0116(10) Uani 1 1 d .
H9 H 1.1841 0.2837 0.0545 0.014 Uiso 1 1 calc R
C10 C 1.3070(5) 0.3843(5) 0.0341(3) 0.0171(11) Uani 1 1 d .
H10 H 1.3586 0.3414 -0.0096 0.020 Uiso 1 1 calc R
C11 C 1.3316(4) 0.4838(4) 0.0628(3) 0.0144(11) Uani 1 1 d .
H11 H 1.3978 0.5112 0.0371 0.017 Uiso 1 1 calc R
C12 C 1.2577(4) 0.5420(4) 0.1295(3) 0.0119(10) Uani 1 1 d .
H12 H 1.2782 0.6057 0.1496 0.014 Uiso 1 1 calc R
C13 C 0.8331(4) 0.1359(4) 0.0534(3) 0.0132(11) Uani 1 1 d .
H13 H 0.7851 0.0813 0.0623 0.016 Uiso 1 1 calc R
C14 C 0.8780(5) 0.1635(5) -0.0209(3) 0.0156(11) Uani 1 1 d .
H14 H 0.8663 0.1233 -0.0615 0.019 Uiso 1 1 calc R
C15 C 0.9406(4) 0.2520(4) -0.0336(3) 0.0125(10) Uani 1 1 d .
H15 H 0.9697 0.2740 -0.0832 0.015 Uiso 1 1 calc R
C16 C 0.9600(4) 0.3081(4) 0.0282(2) 0.0088(10) Uani 1 1 d .
H16 H 0.9975 0.3716 0.0205 0.011 Uiso 1 1 calc R
C17 C 0.9227(4) 0.2678(4) 0.1011(3) 0.0083(10) Uani 1 1 d .
C18 C 0.9481(4) 0.3067(4) 0.1735(3) 0.0085(16) Uani 1.000(16) 1 d .
C19 C 0.8916(4) 0.2859(4) 0.3080(2) 0.0067(10) Uani 1 1 d .
C20 C 0.8469(4) 0.1984(4) 0.3650(3) 0.0071(10) Uani 1 1 d .
C21 C 0.8753(4) 0.1719(4) 0.4375(3) 0.0096(10) Uani 1 1 d .
H21 H 0.9245 0.2116 0.4561 0.012 Uiso 1 1 calc R
C22 C 0.8296(4) 0.0839(4) 0.4837(3) 0.0119(10) Uani 1 1 d .
H22 H 0.8472 0.0654 0.5335 0.014 Uiso 1 1 calc R
C23 C 0.7585(5) 0.0255(5) 0.4543(3) 0.0165(11) Uani 1 1 d .
H23 H 0.7241 -0.0304 0.4845 0.020 Uiso 1 1 calc R
C24 C 0.7388(5) 0.0511(4) 0.3791(3) 0.0162(11) Uani 1 1 d .
H24 H 0.6940 0.0087 0.3586 0.019 Uiso 1 1 calc R
H1A H 1.295(6) 0.327(6) 0.294(3) 0.03(2) Uiso 1 1 d .
H1B H 1.319(6) 0.440(6) 0.299(4) 0.05(2) Uiso 1 1 d .
H2A H 0.974(6) -0.127(6) 0.225(3) 0.034(18) Uiso 1 1 d .
H2B H 1.029(5) -0.062(5) 0.220(3) 0.001(17) Uiso 1 1 d .
H10A H 0.335(5) 0.077(5) -0.018(3) 0.000(15) Uiso 1 1 d .
H10B H 0.365(9) 0.094(9) 0.039(5) 0.11(4) Uiso 1 1 d .
H99A H 0.462(6) 0.623(5) 0.539(3) 0.021(19) Uiso 1 1 d .
H99B H 0.394(7) 0.651(6) 0.476(4) 0.07(2) Uiso 1 1 d .

loop_
_atom_site_aniso_label
_atom_site_aniso_U_11
_atom_site_aniso_U_22
_atom_site_aniso_U_33
_atom_site_aniso_U_23
_atom_site_aniso_U_13
_atom_site_aniso_U_12
Mo1 0.0052(2) 0.0054(2) 0.0091(2) -0.00024(16) -0.00029(16) -0.00264(16)
Mo2 0.0057(2) 0.0057(2) 0.0083(2) 0.00026(16) -0.00035(16) -0.00365(16)
Mo3 0.0055(2) 0.0060(2) 0.0110(2) 0.00080(17) -0.00078(16) -0.00245(17)
Mo4 0.0049(2) 0.0072(2) 0.0081(2) 0.00074(16) -0.00036(16) -0.00270(17)
Mo5 0.0064(2) 0.0070(2) 0.0072(2) 0.00050(16) -0.00078(16) -0.00434(17)
Cu1 0.0094(3) 0.0098(3) 0.0094(3) -0.0018(2) 0.0010(2) -0.0071(2)
Cu2 0.0108(3) 0.0124(3) 0.0078(3) -0.0002(2) -0.0004(2) -0.0094(2)
P1 0.0065(6) 0.0069(6) 0.0071(6) 0.0012(5) -0.0012(5) -0.0035(5)
P2 0.0070(6) 0.0070(6) 0.0064(6) -0.0001(5) -0.0010(5) -0.0031(5)
O1 0.0120(19) 0.0076(19) 0.019(2) -0.0007(16) 0.0003(15) -0.0059(17)
O2 0.014(2) 0.016(2) 0.024(2) 0.0029(16) -0.0082(18) -0.0047(18)
O3 0.0119(17) 0.0138(17) 0.0075(17) 0.0019(14) -0.0053(13) -0.0049(14)
O4 0.0098(17) 0.0081(16) 0.0080(17) -0.0002(13) -0.0010(13) -0.0047(13)
O5 0.0046(16) 0.0082(15) 0.0084(17) 0.0004(13) 0.0013(12) -0.0036(13)
O6 0.0055(16) 0.0082(15) 0.0060(16) 0.0022(13) -0.0007(12) -0.0034(13)
O7 0.0095(17) 0.0098(16) 0.0106(17) -0.0007(13) 0.0008(13) -0.0060(14)
O8 0.0141(17) 0.0080(16) 0.0108(18) 0.0013(13) -0.0001(14) -0.0035(14)
O9 0.0086(16) 0.0095(16) 0.0066(17) 0.0010(13) 0.0000(13) -0.0042(13)
O10 0.0086(16) 0.0092(16) 0.0099(17) 0.0010(13) 0.0012(13) -0.0071(14)
O11 0.0064(16) 0.0070(15) 0.0089(17) 0.0018(13) -0.0016(13) -0.0024(13)
O12 0.0114(17) 0.0115(16) 0.0091(17) -0.0019(13) -0.0018(13) -0.0042(14)
O13 0.0072(16) 0.0069(15) 0.0112(17) 0.0002(13) -0.0032(13) -0.0032(13)
O14 0.0094(17) 0.0122(16) 0.0088(17) -0.0006(13) 0.0019(13) -0.0056(14)
O15 0.0053(16) 0.0094(16) 0.0102(17) 0.0041(13) -0.0019(13) -0.0045(13)
O16 0.0102(17) 0.0096(16) 0.0151(18) 0.0038(14) -0.0022(14) -0.0024(14)
O17 0.0099(17) 0.0110(16) 0.0158(18) -0.0038(14) -0.0027(14) -0.0021(14)
O18 0.0076(16) 0.0059(15) 0.0088(17) -0.0015(13) -0.0009(13) -0.0034(13)
O19 0.0070(16) 0.0040(15) 0.0125(17) -0.0001(13) -0.0026(13) -0.0026(13)
O20 0.0129(17) 0.0092(16) 0.0117(18) -0.0004(13) 0.0009(13) -0.0064(14)
O21 0.0079(16) 0.0075(16) 0.0123(17) -0.0020(13) -0.0012(13) -0.0022(13)
O22 0.0105(17) 0.0118(17) 0.0140(18) 0.0018(14) -0.0016(14) -0.0029(14)
O23 0.0114(17) 0.0106(16) 0.0139(18) -0.0037(14) 0.0024(14) -0.0053(14)
O24 0.0068(16) 0.0090(16) 0.0132(18) 0.0000(13) 0.0004(13) -0.0044(13)
O25 0.0080(16) 0.0118(16) 0.0119(17) 0.0008(14) -0.0007(13) -0.0062(14)
O99 0.025(2) 0.048(3) 0.020(2) 0.015(2) -0.0046(19) -0.021(2)
O100 0.021(2) 0.0159(19) 0.007(2) -0.0004(17) -0.0010(17) -0.0053(16)
N1 0.0054(19) 0.0068(19) 0.011(2) 0.0000(16) -0.0026(16) -0.0038(16)
N2 0.0048(19) 0.0052(19) 0.007(2) 0.0001(16) 0.0012(15) -0.0012(16)
N3 0.009(2) 0.012(2) 0.010(2) 0.0048(17) -0.0019(16) -0.0077(17)
N4 0.011(2) 0.010(2) 0.011(2) 0.0012(17) -0.0010(16) -0.0056(17)
N5 0.004(2) 0.009(2) 0.011(3) -0.0005(17) -0.0019(16) 0.0011(17)
N6 0.010(2) 0.013(2) 0.008(2) -0.0025(17) -0.0026(16) -0.0040(17)
C1 0.007(2) 0.009(2) 0.018(3) 0.002(2) -0.005(2) -0.006(2)
C2 0.009(2) 0.009(2) 0.011(3) -0.001(2) -0.0027(19) -0.002(2)
C3 0.010(2) 0.014(2) 0.005(2) 0.001(2) -0.0015(19) -0.003(2)
C4 0.010(2) 0.008(2) 0.010(3) 0.007(2) -0.005(2) -0.006(2)
C5 0.008(2) 0.005(2) 0.004(2) 0.0007(18) -0.0052(19) -0.0009(19)
C6 0.006(2) 0.010(2) 0.009(2) 0.0024(19) -0.0034(19) -0.0027(19)
C7 0.004(2) 0.002(2) 0.010(3) 0.0032(19) 0.0007(18) -0.0005(18)
C8 0.008(2) 0.005(2) 0.011(3) -0.0001(19) -0.0044(19) -0.0008(19)
C9 0.005(2) 0.015(3) 0.016(3) -0.004(2) -0.002(2) -0.004(2)
C10 0.012(3) 0.021(3) 0.019(3) -0.001(2) -0.002(2) -0.007(2)
C11 0.008(2) 0.018(3) 0.018(3) -0.003(2) 0.005(2) -0.008(2)
C12 0.014(3) 0.011(2) 0.015(3) 0.002(2) -0.004(2) -0.010(2)
C13 0.013(3) 0.015(3) 0.014(3) -0.003(2) -0.002(2) -0.008(2)
C14 0.017(3) 0.021(3) 0.013(3) -0.003(2) -0.004(2) -0.010(2)
C15 0.011(2) 0.018(3) 0.009(3) 0.002(2) -0.0013(19) -0.006(2)
C16 0.008(2) 0.012(2) 0.009(3) 0.002(2) -0.0024(19) -0.005(2)
C17 0.004(2) 0.005(2) 0.013(3) 0.0010(19) 0.0013(19) 0.0002(19)
C18 0.003(3) 0.009(3) 0.009(3) -0.002(2) 0.0006(19) 0.002(2)
C19 0.004(2) 0.005(2) 0.008(3) -0.0002(19) -0.0023(18) 0.0018(19)
C20 0.003(2) 0.004(2) 0.013(3) -0.0018(19) 0.0024(19) -0.0025(19)
C21 0.007(2) 0.008(2) 0.012(3) -0.001(2) -0.0012(19) 0.000(2)
C22 0.010(3) 0.011(2) 0.011(3) 0.001(2) 0.000(2) 0.000(2)
C23 0.023(3) 0.013(3) 0.013(3) 0.003(2) 0.003(2) -0.010(2)
C24 0.022(3) 0.016(3) 0.018(3) -0.002(2) 0.001(2) -0.016(2)

loop_
_atom_type_symbol
_atom_type_description
_atom_type_scat_dispersion_real
_atom_type_scat_dispersion_imag
_atom_type_scat_source
C C 0.0033 0.0016 'International Tables Vol C Tables 4.2.6.8 and 6.1.1.4'
H H 0.0000 0.0000 'International Tables Vol C Tables 4.2.6.8 and 6.1.1.4'
N N 0.0061 0.0033 'International Tables Vol C Tables 4.2.6.8 and 6.1.1.4'
O O 0.0106 0.0060 'International Tables Vol C Tables 4.2.6.8 and 6.1.1.4'
P P 0.1023 0.0942 'International Tables Vol C Tables 4.2.6.8 and 6.1.1.4'
Cu Cu 0.3201 1.2651 'International Tables Vol C Tables 4.2.6.8 and 6.1.1.4'
Mo Mo -1.6832 0.6857 'International Tables Vol C Tables 4.2.6.8 and 6.1.1.4'

loop_
_geom_angle_atom_site_label_1
_geom_angle_atom_site_label_2
_geom_angle_atom_site_label_3
_geom_angle
_geom_angle_site_symmetry_1
_geom_angle_site_symmetry_3
O22 Mo1 O23 102.72(14) . .
O22 Mo1 O10 99.94(13) . .
O23 Mo1 O10 101.89(13) . .
O22 Mo1 O21 95.30(13) . .
O23 Mo1 O21 102.45(13) . .
O10 Mo1 O21 147.54(12) . .
O22 Mo1 O4 166.47(13) . .
O23 Mo1 O4 90.60(13) . .
O10 Mo1 O4 79.32(11) . .
O21 Mo1 O4 79.27(11) . .
O22 Mo1 O11 81.22(12) . .
O23 Mo1 O11 169.96(12) . .
O10 Mo1 O11 68.20(11) . .
O21 Mo1 O11 86.23(11) . .
O4 Mo1 O11 86.03(10) . .
O20 Mo2 O24 102.22(14) . .
O20 Mo2 O21 100.30(13) . .
O24 Mo2 O21 103.90(13) . .
O20 Mo2 O19 99.10(13) . .
O24 Mo2 O19 96.08(13) . .
O21 Mo2 O19 148.37(13) . .
O20 Mo2 O13 172.40(12) . .
O24 Mo2 O13 85.05(12) . .
O21 Mo2 O13 79.86(12) . .
O19 Mo2 O13 77.69(11) . .
O20 Mo2 O5 86.07(12) . .
O24 Mo2 O5 165.95(12) . .
O21 Mo2 O5 85.46(11) . .
O19 Mo2 O5 71.19(11) . .
O13 Mo2 O5 86.37(10) . .
O17 Mo3 O16 104.14(14) . .
O17 Mo3 O19 98.78(13) . .
O16 Mo3 O19 98.82(13) . .
O17 Mo3 O15 101.43(14) . .
O16 Mo3 O15 96.60(13) . .
O19 Mo3 O15 150.67(12) . .
O17 Mo3 O5 159.78(13) . .
O16 Mo3 O5 95.09(12) . .
O19 Mo3 O5 71.74(11) . .
O15 Mo3 O5 82.19(11) . .
O17 Mo3 O18 89.97(12) . .
O16 Mo3 O18 163.37(12) . .
O19 Mo3 O18 87.45(11) . .
O15 Mo3 O18 71.61(11) . .
O5 Mo3 O18 72.14(10) . .
O14 Mo4 O25 102.64(14) . .
O14 Mo4 O15 101.76(13) . .
O25 Mo4 O15 99.52(13) . .
O14 Mo4 O9 98.91(13) . .
O25 Mo4 O9 102.73(13) . .
O15 Mo4 O9 145.33(12) . .
O14 Mo4 O6 168.12(12) . .
O25 Mo4 O6 87.43(12) . .
O15 Mo4 O6 82.48(11) . .
O9 Mo4 O6 72.39(11) . .
O14 Mo4 O18 89.47(12) . .
O25 Mo4 O18 166.68(12) . .
O15 Mo4 O18 72.22(11) . .
O9 Mo4 O18 80.50(11) . .
O6 Mo4 O18 81.21(10) . .
O8 Mo5 O7 104.43(14) . .
O8 Mo5 O10 100.03(13) . .
O7 Mo5 O10 100.37(13) . .
O8 Mo5 O9 94.76(13) . .
O7 Mo5 O9 96.74(13) . .
O10 Mo5 O9 153.74(12) . .
O8 Mo5 O11 96.00(12) . .
O7 Mo5 O11 159.55(12) . .
O10 Mo5 O11 74.87(11) . .
O9 Mo5 O11 82.15(11) . .
O8 Mo5 O6 163.26(12) . .
O7 Mo5 O6 87.30(11) . .
O10 Mo5 O6 89.31(11) . .
O9 Mo5 O6 71.69(11) . .
O11 Mo5 O6 72.91(10) . .
O24 Cu1 N2 175.69(13) 1_665 .
O24 Cu1 N1 97.34(13) 1_665 .
N2 Cu1 N1 80.99(14) . .
O24 Cu1 N3 100.75(14) 1_665 .
N2 Cu1 N3 80.79(14) . .
N1 Cu1 N3 161.73(14) . .
O24 Cu1 O1 92.10(13) 1_665 .
N2 Cu1 O1 92.01(14) . .
N1 Cu1 O1 95.65(13) . .
N3 Cu1 O1 86.31(13) . .
O7 Cu2 N5 161.36(14) . .
O7 Cu2 N6 100.93(14) . .
N5 Cu2 N6 80.81(15) . .
O7 Cu2 N4 96.77(14) . .
N5 Cu2 N4 81.50(15) . .
N6 Cu2 N4 162.07(15) . .
O7 Cu2 O2 98.66(14) . .
N5 Cu2 O2 99.94(15) . .
N6 Cu2 O2 88.38(14) . .
N4 Cu2 O2 91.80(14) . .
O4 P1 O6 111.39(16) . .
O4 P1 O5 108.39(16) . .
O6 P1 O5 111.97(17) . .
O4 P1 O3 110.52(17) . .
O6 P1 O3 106.26(17) . .
O5 P1 O3 108.26(16) . .
O13 P2 O18 112.39(17) . .
O13 P2 O11 107.46(17) . .
O18 P2 O11 111.23(16) . .
O13 P2 O12 110.98(17) . .
O18 P2 O12 105.92(17) . .
O11 P2 O12 108.84(16) . .
P1 O4 Mo1 123.14(17) . .
P1 O5 Mo3 130.59(16) . .
P1 O5 Mo2 133.37(16) . .
Mo3 O5 Mo2 95.05(10) . .
P1 O6 Mo4 125.77(16) . .
P1 O6 Mo5 125.40(16) . .
Mo4 O6 Mo5 92.71(10) . .
Mo5 O7 Cu2 169.84(19) . .
Mo4 O9 Mo5 123.14(15) . .
Mo5 O10 Mo1 121.10(15) . .
P2 O11 Mo5 133.04(18) . .
P2 O11 Mo1 130.72(16) . .
Mo5 O11 Mo1 95.26(11) . .
P2 O13 Mo2 122.03(16) . .
Mo4 O15 Mo3 124.03(15) . .
P2 O18 Mo4 125.48(16) . .
P2 O18 Mo3 127.36(17) . .
Mo4 O18 Mo3 92.02(10) . .
Mo2 O19 Mo3 121.91(14) . .
Mo2 O21 Mo1 145.54(17) . .
Mo2 O24 Cu1 141.48(17) . 1_445
C1 N1 C5 118.8(4) . .
C1 N1 Cu1 125.7(3) . .
C5 N1 Cu1 115.4(3) . .
C6 N2 C7 125.5(4) . .
C6 N2 Cu1 116.9(3) . .
C7 N2 Cu1 117.5(3) . .
C12 N3 C8 118.6(4) . .
C12 N3 Cu1 125.0(3) . .
C8 N3 Cu1 114.7(3) . .
C24 N4 C20 119.2(4) . .
C24 N4 Cu2 125.0(3) . .
C20 N4 Cu2 114.1(3) . .
C19 N5 C18 125.8(4) . .
C19 N5 Cu2 116.5(3) . .
C18 N5 Cu2 117.6(3) . .
C13 N6 C17 119.3(4) . .
C13 N6 Cu2 124.9(3) . .
C17 N6 Cu2 115.8(3) . .
N1 C1 C2 122.9(4) . .
C1 C2 C3 118.4(4) . .
C4 C3 C2 119.1(4) . .
C5 C4 C3 118.9(4) . .
N1 C5 C4 121.8(4) . .
N1 C5 C6 113.4(4) . .
C4 C5 C6 124.5(4) . .
N2 C6 C19 116.1(4) . .
N2 C6 C5 112.7(4) . .
C19 C6 C5 131.1(4) . .
N2 C7 C18 116.1(4) . .
N2 C7 C8 111.4(4) . .
C18 C7 C8 132.4(4) . .
N3 C8 C9 121.6(4) . .
N3 C8 C7 113.4(4) . .
C9 C8 C7 124.5(4) . .
C8 C9 C10 119.4(4) . .
C11 C10 C9 118.3(5) . .
C12 C11 C10 119.9(4) . .
N3 C12 C11 122.0(4) . .
N6 C13 C14 122.2(4) . .
C15 C14 C13 118.5(4) . .
C14 C15 C16 119.6(4) . .
C17 C16 C15 118.8(4) . .
N6 C17 C16 121.2(4) . .
N6 C17 C18 112.6(4) . .
C16 C17 C18 126.2(4) . .
N5 C18 C7 115.8(4) . .
N5 C18 C17 113.1(4) . .
C7 C18 C17 131.1(4) . .
N5 C19 C6 116.4(4) . .
N5 C19 C20 112.9(4) . .
C6 C19 C20 130.7(4) . .
C21 C20 N4 121.3(4) . .
C21 C20 C19 125.9(4) . .
N4 C20 C19 112.5(4) . .
C20 C21 C22 119.3(4) . .
C23 C22 C21 119.0(4) . .
C22 C23 C24 119.0(4) . .
N4 C24 C23 122.0(4) . .

loop_
_geom_bond_atom_site_label_1
_geom_bond_atom_site_label_2
_geom_bond_distance
_geom_bond_site_symmetry_2
Mo1 O22 1.703(3) .
Mo1 O23 1.707(3) .
Mo1 O10 1.948(3) .
Mo1 O21 1.965(3) .
Mo1 O4 2.162(3) .
Mo1 O11 2.401(3) .
Mo2 O20 1.708(3) .
Mo2 O24 1.756(3) .
Mo2 O21 1.862(3) .
Mo2 O19 1.923(3) .
Mo2 O13 2.241(3) .
Mo2 O5 2.293(3) .
Mo3 O17 1.693(3) .
Mo3 O16 1.710(3) .
Mo3 O19 1.925(3) .
Mo3 O15 1.928(3) .
Mo3 O5 2.268(3) .
Mo3 O18 2.352(3) .
Mo4 O14 1.703(3) .
Mo4 O25 1.722(3) .
Mo4 O15 1.899(3) .
Mo4 O9 1.934(3) .
Mo4 O6 2.345(3) .
Mo4 O18 2.346(3) .
Mo5 O8 1.695(3) .
Mo5 O7 1.743(3) .
Mo5 O10 1.909(3) .
Mo5 O9 1.944(3) .
Mo5 O11 2.139(3) .
Mo5 O6 2.369(3) .
Cu1 O24 1.932(3) 1_665
Cu1 N2 1.949(3) .
Cu1 N1 1.975(4) .
Cu1 N3 1.982(4) .
Cu1 O1 2.409(3) .
Cu2 O7 1.915(3) .
Cu2 N5 1.939(4) .
Cu2 N6 1.984(4) .
Cu2 N4 1.986(4) .
Cu2 O2 2.279(4) .
P1 O4 1.505(3) .
P1 O6 1.535(3) .
P1 O5 1.544(3) .
P1 O3 1.570(3) .
P2 O13 1.511(3) .
P2 O18 1.538(3) .
P2 O11 1.547(3) .
P2 O12 1.559(3) .
O24 Cu1 1.932(3) 1_445
N1 C1 1.338(6) .
N1 C5 1.348(5) .
N2 C6 1.337(5) .
N2 C7 1.343(6) .
N3 C12 1.337(6) .
N3 C8 1.369(5) .
N4 C24 1.339(6) .
N4 C20 1.364(5) .
N5 C19 1.333(6) .
N5 C18 1.341(6) .
N6 C13 1.341(6) .
N6 C17 1.354(6) .
C1 C2 1.377(6) .
C2 C3 1.392(6) .
C3 C4 1.391(6) .
C4 C5 1.382(6) .
C5 C6 1.493(6) .
C6 C19 1.404(6) .
C7 C18 1.416(6) .
C7 C8 1.490(6) .
C8 C9 1.372(6) .
C9 C10 1.393(6) .
C10 C11 1.384(6) .
C11 C12 1.376(6) .
C13 C14 1.381(7) .
C14 C15 1.380(6) .
C15 C16 1.392(6) .
C16 C17 1.381(6) .
C17 C18 1.496(6) .
C19 C20 1.493(6) .
C20 C21 1.363(6) .
C21 C22 1.403(6) .
C22 C23 1.375(6) .
C23 C24 1.382(7) .
